data_1554478
loop_
_publ_author_name
'Almendros, Pedro'
'Yanai, Hikaru'
'Hoshikawa, Shoki'
'Aragoncillo, Cristina'
'L\'azaro-Milla, Carlos'
'Toledano-Pinedo, Mireia'
'Matsumoto, Takashi'
'Alcaide, Benito'

_publ_section_title
;
 Transition metal-free controlled synthesis of
 bis[(trifluoromethyl)sulfonyl]ethyl-decorated heterocycles
;
_journal_issue 21
_journal_name_full 'Organic Chemistry Frontiers'
_journal_page_first 3163
_journal_paper_doi 10.1039/C8QO00955D
_journal_volume 5
_journal_year 2018
_chemical_formula_moiety 'C13 H10 F6 N2 O4 S2'
_chemical_formula_sum 'C13 H10 F6 N2 O4 S2'
_chemical_formula_weight 436.35
_chemical_name_systematic
;
2-(1-phenyl-1H-pyrazol-2-ium-2-yl)-1,1-bis((trifluoromethyl)sulfonyl)ethan-1-ide
;
_space_group_crystal_system monoclinic
_space_group_IT_number 14
_space_group_name_Hall '-P 2ybc'
_space_group_name_H-M_alt 'P 1 21/c 1'
_atom_sites_solution_hydrogens geom
_audit_creation_date 2018-03-30
_audit_creation_method SHELXL-2014
_audit_update_record
;
2018-05-14 deposited with the CCDC.
2018-09-20 downloaded from the CCDC.
;
_cell_angle_alpha 90
_cell_angle_beta 94.123(2)
_cell_angle_gamma 90
_cell_formula_units_Z 4
_cell_length_a 14.266(2)
_cell_length_b 6.0883(9)
_cell_length_c 18.922(3)
_cell_measurement_reflns_used 1854
_cell_measurement_temperature 90
_cell_measurement_theta_max 26.81
_cell_measurement_theta_min 2.50
_cell_volume 1639.2(4)
_computing_cell_refinement 'APEX2 V2014.11-0 (Bruker AXS Inc.,2014)'
_computing_data_collection 'APEX2 V2014.11-0 (Bruker AXS Inc.,2014)'
_computing_data_reduction 'SAINT V8.34a (Bruker AXS Inc., 2013)'
_computing_molecular_graphics 'Platon (A.L.Spek, 2003)'
_computing_publication_material
;
pubCIF (Westrip, 2010) and enCIFer (Allen et al. 2004)
;
_computing_structure_refinement 'SHELXL-2014/7 (Sheldrick, 2014)'
_computing_structure_solution 'SHELXTL XT Intrinsic Phasing (Sheldrick, 2013)'
_diffrn_ambient_temperature 90
_diffrn_detector_area_resol_mean 8.333
_diffrn_measured_fraction_theta_full 0.999
_diffrn_measured_fraction_theta_max 0.999
_diffrn_measurement_device_type 'Bruker D8 goniometer'
_diffrn_measurement_method 'omega scans'
_diffrn_radiation_monochromator 'Bruker Helios multilayered confocal mirror'
_diffrn_radiation_type MoK\a
_diffrn_radiation_wavelength 0.71073
_diffrn_reflns_av_R_equivalents 0.0373
_diffrn_reflns_av_unetI/netI 0.0453
_diffrn_reflns_Laue_measured_fraction_full 0.999
_diffrn_reflns_Laue_measured_fraction_max 0.999
_diffrn_reflns_limit_h_max 16
_diffrn_reflns_limit_h_min -16
_diffrn_reflns_limit_k_max 7
_diffrn_reflns_limit_k_min -6
_diffrn_reflns_limit_l_max 22
_diffrn_reflns_limit_l_min -19
_diffrn_reflns_number 7671
_diffrn_reflns_point_group_measured_fraction_full 0.999
_diffrn_reflns_point_group_measured_fraction_max 0.999
_diffrn_reflns_theta_full 25.000
_diffrn_reflns_theta_max 25.027
_diffrn_reflns_theta_min 1.431
_diffrn_source 'rotating-anode X-ray tube'
_diffrn_source_type 'Bruker TXS fine-focus Turbo X-ray Source'
_exptl_absorpt_coefficient_mu 0.414
_exptl_absorpt_correction_T_max 0.948
_exptl_absorpt_correction_T_min 0.892
_exptl_absorpt_correction_type numerical
_exptl_absorpt_process_details
;
Crystal Faces plugin in Bruker APEX2 software
;
_exptl_crystal_colour colourless
_exptl_crystal_density_diffrn 1.768
_exptl_crystal_description block
_exptl_crystal_F_000 880
_exptl_crystal_size_max 0.177
_exptl_crystal_size_mid 0.151
_exptl_crystal_size_min 0.131
_refine_diff_density_max 0.303
_refine_diff_density_min -0.367
_refine_diff_density_rms 0.066
_refine_ls_extinction_method none
_refine_ls_goodness_of_fit_ref 1.029
_refine_ls_hydrogen_treatment constr
_refine_ls_matrix_type full
_refine_ls_number_parameters 244
_refine_ls_number_reflns 2900
_refine_ls_number_restraints 330
_refine_ls_restrained_S_all 0.971
_refine_ls_R_factor_all 0.0461
_refine_ls_R_factor_gt 0.0361
_refine_ls_shift/su_max 0.000
_refine_ls_shift/su_mean 0.000
_refine_ls_structure_factor_coef Fsqd
_refine_ls_weighting_details 'w=1/[\s^2^(Fo^2^)+(0.0382P)^2^+0.9851P] where P=(Fo^2^+2Fc^2^)/3'
_refine_ls_weighting_scheme calc
_refine_ls_wR_factor_gt 0.0846
_refine_ls_wR_factor_ref 0.0903
_reflns_Friedel_coverage 0.000
_reflns_number_gt 2376
_reflns_number_total 2900
_reflns_threshold_expression 'I > 2\s(I)'
_cod_data_source_file c8qo00955d2.cif
_cod_data_source_block SH-133
_cod_original_sg_symbol_H-M 'P 21/c'
_cod_database_code 1554478
_publcif_datablock.id {53d091d5-4cf4-40e6-a7f1-9de94fff2e9d}

_shelx_space_group_comment
;
The symmetry employed for this shelxl refinement is uniquely defined
by the following loop, which should always be used as a source of
symmetry information in preference to the above space-group names.
They are only intended as comments.
;
_shelx_estimated_absorpt_t_min 0.930
_shelx_estimated_absorpt_t_max 0.948
_publcif_funding_html
;
;

loop_
_space_group_symop_operation_xyz
'x, y, z'
'-x, y+1/2, -z+1/2'
'-x, -y, -z'
'x, -y-1/2, z-1/2'

loop_
_atom_site_label
_atom_site_type_symbol
_atom_site_fract_x
_atom_site_fract_y
_atom_site_fract_z
_atom_site_U_iso_or_equiv
_atom_site_adp_type
_atom_site_occupancy
_atom_site_site_symmetry_order
_atom_site_calc_flag
_atom_site_refinement_flags_posn
_atom_site_refinement_flags_adp
C1 C 0.68958(17) 0.5702(4) 0.52737(12) 0.0148(5) Uani 1 1 d . U
H1A H 0.631181 0.482766 0.528398 0.018 Uiso 1 1 calc R U
H1B H 0.743398 0.469765 0.537718 0.018 Uiso 1 1 calc R U
C2 C 0.69532(16) 0.6650(4) 0.45456(12) 0.0137(5) Uani 1 1 d . U
C3 C 0.63540(17) 0.9206(4) 0.58488(13) 0.0172(6) Uani 1 1 d . U
H3 H 0.598258 0.977606 0.545391 0.021 Uiso 1 1 calc R U
C4 C 0.64107(18) 1.0077(4) 0.65182(13) 0.0206(6) Uani 1 1 d . U
H4 H 0.609512 1.134294 0.667378 0.025 Uiso 1 1 calc R U
C5 C 0.70198(17) 0.8739(4) 0.69199(13) 0.0192(6) Uani 1 1 d . U
H5 H 0.720296 0.892976 0.740867 0.023 Uiso 1 1 calc R U
C6 C 0.80241(16) 0.5513(4) 0.66973(13) 0.0154(5) Uani 1 1 d . U
C7 C 0.79088(18) 0.4189(4) 0.72777(13) 0.0194(6) Uani 1 1 d . U
H7 H 0.736441 0.430877 0.753630 0.023 Uiso 1 1 calc R U
C8 C 0.8607(2) 0.2684(4) 0.74724(14) 0.0262(7) Uani 1 1 d . U
H8 H 0.855016 0.177700 0.787575 0.031 Uiso 1 1 calc R U
C9 C 0.9392(2) 0.2491(5) 0.70802(15) 0.0292(7) Uani 1 1 d . U
H9 H 0.985896 0.142141 0.720765 0.035 Uiso 1 1 calc R U
C10 C 0.94943(19) 0.3848(5) 0.65074(15) 0.0309(7) Uani 1 1 d . U
H10 H 1.003087 0.371352 0.624089 0.037 Uiso 1 1 calc R U
C11 C 0.88140(17) 0.5410(5) 0.63207(13) 0.0230(6) Uani 1 1 d . U
H11 H 0.889124 0.639205 0.593924 0.028 Uiso 1 1 calc R U
C12 C 0.56841(17) 0.4294(4) 0.36159(13) 0.0176(6) Uani 1 1 d . U
C13 C 0.83213(17) 0.9967(4) 0.44273(14) 0.0202(6) Uani 1 1 d . U
F1 F 0.56294(10) 0.2767(2) 0.41166(7) 0.0223(4) Uani 1 1 d . U
F2 F 0.48509(10) 0.4398(3) 0.32436(8) 0.0282(4) Uani 1 1 d . U
F3 F 0.63219(10) 0.3662(2) 0.31794(7) 0.0236(4) Uani 1 1 d . U
F4 F 0.83430(11) 1.0350(3) 0.51215(8) 0.0306(4) Uani 1 1 d . U
F5 F 0.77053(10) 1.1324(2) 0.41050(8) 0.0289(4) Uani 1 1 d . U
F6 F 0.91666(10) 1.0408(3) 0.42085(8) 0.0292(4) Uani 1 1 d . U
N1 N 0.69036(13) 0.7427(3) 0.58385(10) 0.0141(5) Uani 1 1 d . U
N2 N 0.73085(14) 0.7136(3) 0.65095(10) 0.0147(5) Uani 1 1 d . U
O1 O 0.51837(11) 0.7298(3) 0.44517(9) 0.0176(4) Uani 1 1 d . U
O2 O 0.60809(11) 0.8378(3) 0.34223(9) 0.0180(4) Uani 1 1 d . U
O3 O 0.87163(11) 0.5894(3) 0.46693(9) 0.0196(4) Uani 1 1 d . U
O4 O 0.80137(11) 0.6943(3) 0.34793(8) 0.0181(4) Uani 1 1 d . U
S1 S 0.59642(4) 0.69856(10) 0.40171(3) 0.01379(16) Uani 1 1 d . U
S2 S 0.80190(4) 0.70693(10) 0.42352(3) 0.01485(17) Uani 1 1 d . U

loop_
_atom_site_aniso_label
_atom_site_aniso_U_11
_atom_site_aniso_U_22
_atom_site_aniso_U_33
_atom_site_aniso_U_23
_atom_site_aniso_U_13
_atom_site_aniso_U_12
C1 0.0162(12) 0.0162(13) 0.0118(13) -0.0009(10) 0.0008(10) 0.0013(10)
C2 0.0127(12) 0.0151(13) 0.0136(13) 0.0007(10) 0.0020(10) 0.0012(10)
C3 0.0144(12) 0.0189(14) 0.0181(13) 0.0017(11) -0.0004(10) 0.0014(10)
C4 0.0233(14) 0.0207(14) 0.0176(14) -0.0060(11) 0.0004(11) 0.0052(11)
C5 0.0212(13) 0.0209(14) 0.0152(13) -0.0052(11) -0.0010(11) 0.0029(11)
C6 0.0139(12) 0.0163(13) 0.0154(13) -0.0007(10) -0.0021(10) 0.0030(10)
C7 0.0179(13) 0.0208(15) 0.0194(14) -0.0005(11) 0.0012(11) -0.0039(11)
C8 0.0341(16) 0.0200(15) 0.0234(15) 0.0047(11) -0.0055(13) -0.0006(12)
C9 0.0280(16) 0.0290(17) 0.0289(16) -0.0056(13) -0.0091(13) 0.0144(13)
C10 0.0210(14) 0.051(2) 0.0207(15) -0.0067(14) -0.0009(12) 0.0129(14)
C11 0.0170(13) 0.0383(17) 0.0137(13) 0.0028(12) 0.0010(11) 0.0018(12)
C12 0.0180(13) 0.0194(14) 0.0153(13) 0.0011(11) 0.0012(11) -0.0017(11)
C13 0.0150(13) 0.0258(15) 0.0198(14) -0.0026(11) 0.0023(11) -0.0043(11)
F1 0.0275(8) 0.0182(8) 0.0216(8) 0.0000(6) 0.0047(6) -0.0047(6)
F2 0.0230(8) 0.0300(9) 0.0296(9) -0.0042(7) -0.0117(7) -0.0049(7)
F3 0.0314(9) 0.0209(8) 0.0197(8) -0.0051(6) 0.0104(7) -0.0013(7)
F4 0.0391(10) 0.0326(10) 0.0206(9) -0.0108(7) 0.0051(7) -0.0123(8)
F5 0.0270(9) 0.0181(8) 0.0411(10) -0.0014(7) -0.0003(7) -0.0001(7)
F6 0.0210(8) 0.0323(10) 0.0350(9) -0.0023(7) 0.0080(7) -0.0091(7)
N1 0.0146(11) 0.0167(11) 0.0111(10) -0.0001(8) 0.0019(8) 0.0011(8)
N2 0.0143(10) 0.0197(12) 0.0099(10) 0.0014(8) 0.0000(8) 0.0018(9)
O1 0.0122(9) 0.0237(10) 0.0170(9) -0.0007(7) 0.0016(7) 0.0033(7)
O2 0.0187(9) 0.0210(10) 0.0143(9) 0.0026(7) -0.0002(7) 0.0023(7)
O3 0.0123(9) 0.0292(11) 0.0172(9) 0.0025(8) 0.0015(7) 0.0053(8)
O4 0.0187(9) 0.0241(10) 0.0118(9) -0.0005(7) 0.0033(7) 0.0000(8)
S1 0.0130(3) 0.0152(3) 0.0130(3) -0.0010(2) 0.0001(2) 0.0014(2)
S2 0.0132(3) 0.0182(3) 0.0133(3) -0.0010(2) 0.0021(2) 0.0010(3)

loop_
_atom_type_symbol
_atom_type_description
_atom_type_scat_dispersion_real
_atom_type_scat_dispersion_imag
_atom_type_scat_source
C C 0.0033 0.0016 'International Tables Vol C Tables 4.2.6.8 and 6.1.1.4'
H H 0.0000 0.0000 'International Tables Vol C Tables 4.2.6.8 and 6.1.1.4'
F F 0.0171 0.0103 'International Tables Vol C Tables 4.2.6.8 and 6.1.1.4'
N N 0.0061 0.0033 'International Tables Vol C Tables 4.2.6.8 and 6.1.1.4'
O O 0.0106 0.0060 'International Tables Vol C Tables 4.2.6.8 and 6.1.1.4'
S S 0.1246 0.1234 'International Tables Vol C Tables 4.2.6.8 and 6.1.1.4'

loop_
_geom_angle_atom_site_label_1
_geom_angle_atom_site_label_2
_geom_angle_atom_site_label_3
_geom_angle
N1 C1 C2 112.8(2)
N1 C1 H1A 109.0
C2 C1 H1A 109.0
N1 C1 H1B 109.0
C2 C1 H1B 109.0
H1A C1 H1B 107.8
C1 C2 S1 119.57(18)
C1 C2 S2 119.16(17)
S1 C2 S2 120.84(14)
N1 C3 C4 109.3(2)
N1 C3 H3 125.3
C4 C3 H3 125.3
C3 C4 C5 105.9(2)
C3 C4 H4 127.0
C5 C4 H4 127.0
N2 C5 C4 108.7(2)
N2 C5 H5 125.6
C4 C5 H5 125.6
C11 C6 C7 122.2(2)
C11 C6 N2 119.6(2)
C7 C6 N2 118.1(2)
C6 C7 C8 118.3(2)
C6 C7 H7 120.9
C8 C7 H7 120.9
C7 C8 C9 120.3(3)
C7 C8 H8 119.8
C9 C8 H8 119.8
C10 C9 C8 120.2(3)
C10 C9 H9 119.9
C8 C9 H9 119.9
C9 C10 C11 120.0(3)
C9 C10 H10 120.0
C11 C10 H10 120.0
C6 C11 C10 118.9(3)
C6 C11 H11 120.5
C10 C11 H11 120.5
F3 C12 F1 108.5(2)
F3 C12 F2 107.96(19)
F1 C12 F2 108.2(2)
F3 C12 S1 112.12(17)
F1 C12 S1 110.50(16)
F2 C12 S1 109.46(17)
F5 C13 F6 108.5(2)
F5 C13 F4 108.2(2)
F6 C13 F4 108.3(2)
F5 C13 S2 111.60(16)
F6 C13 S2 109.64(18)
F4 C13 S2 110.50(18)
C3 N1 N2 107.46(19)
C3 N1 C1 127.13(19)
N2 N1 C1 123.52(18)
C5 N2 N1 108.59(19)
C5 N2 C6 126.9(2)
N1 N2 C6 124.04(19)
O2 S1 O1 120.61(10)
O2 S1 C2 113.60(11)
O1 S1 C2 109.00(11)
O2 S1 C12 103.78(11)
O1 S1 C12 101.47(11)
C2 S1 C12 106.58(11)
O4 S2 O3 119.92(11)
O4 S2 C2 113.53(11)
O3 S2 C2 109.28(11)
O4 S2 C13 103.42(11)
O3 S2 C13 102.78(11)
C2 S2 C13 106.23(12)

loop_
_geom_bond_atom_site_label_1
_geom_bond_atom_site_label_2
_geom_bond_distance
C1 N1 1.498(3)
C1 C2 1.501(3)
C1 H1A 0.9900
C1 H1B 0.9900
C2 S1 1.682(2)
C2 S2 1.688(2)
C3 N1 1.338(3)
C3 C4 1.370(3)
C3 H3 0.9500
C4 C5 1.379(3)
C4 H4 0.9500
C5 N2 1.331(3)
C5 H5 0.9500
C6 C11 1.377(3)
C6 C7 1.382(3)
C6 N2 1.447(3)
C7 C8 1.384(4)
C7 H7 0.9500
C8 C9 1.393(4)
C8 H8 0.9500
C9 C10 1.379(4)
C9 H9 0.9500
C10 C11 1.386(4)
C10 H10 0.9500
C11 H11 0.9500
C12 F3 1.329(3)
C12 F1 1.333(3)
C12 F2 1.339(3)
C12 S1 1.838(3)
C13 F5 1.323(3)
C13 F6 1.330(3)
C13 F4 1.332(3)
C13 S2 1.846(3)
N1 N2 1.368(3)
O1 S1 1.4435(17)
O2 S1 1.4283(18)
O3 S2 1.4348(17)
O4 S2 1.4319(17)

loop_
_geom_torsion_atom_site_label_1
_geom_torsion_atom_site_label_2
_geom_torsion_atom_site_label_3
_geom_torsion_atom_site_label_4
_geom_torsion
N1 C1 C2 S1 -97.9(2)
N1 C1 C2 S2 89.5(2)
N1 C3 C4 C5 -0.2(3)
C3 C4 C5 N2 -0.3(3)
C11 C6 C7 C8 -1.4(4)
N2 C6 C7 C8 -177.9(2)
C6 C7 C8 C9 -1.4(4)
C7 C8 C9 C10 2.1(4)
C8 C9 C10 C11 0.0(4)
C7 C6 C11 C10 3.4(4)
N2 C6 C11 C10 179.9(2)
C9 C10 C11 C6 -2.6(4)
C4 C3 N1 N2 0.7(3)
C4 C3 N1 C1 165.4(2)
C2 C1 N1 C3 51.2(3)
C2 C1 N1 N2 -146.4(2)
C4 C5 N2 N1 0.8(3)
C4 C5 N2 C6 173.0(2)
C3 N1 N2 C5 -1.0(3)
C1 N1 N2 C5 -166.3(2)
C3 N1 N2 C6 -173.5(2)
C1 N1 N2 C6 21.2(3)
C11 C6 N2 C5 -119.1(3)
C7 C6 N2 C5 57.5(3)
C11 C6 N2 N1 52.0(3)
C7 C6 N2 N1 -131.4(2)
C1 C2 S1 O2 165.27(17)
S2 C2 S1 O2 -22.3(2)
C1 C2 S1 O1 27.7(2)
S2 C2 S1 O1 -159.87(14)
C1 C2 S1 C12 -81.1(2)
S2 C2 S1 C12 91.35(17)
F3 C12 S1 O2 53.80(18)
F1 C12 S1 O2 174.99(16)
F2 C12 S1 O2 -65.98(19)
F3 C12 S1 O1 179.58(16)
F1 C12 S1 O1 -59.23(18)
F2 C12 S1 O1 59.80(18)
F3 C12 S1 C2 -66.39(19)
F1 C12 S1 C2 54.8(2)
F2 C12 S1 C2 173.82(16)
C1 C2 S2 O4 151.68(18)
S1 C2 S2 O4 -20.8(2)
C1 C2 S2 O3 14.9(2)
S1 C2 S2 O3 -157.55(14)
C1 C2 S2 C13 -95.3(2)
S1 C2 S2 C13 92.21(17)
F5 C13 S2 O4 58.8(2)
F6 C13 S2 O4 -61.41(19)
F4 C13 S2 O4 179.28(17)
F5 C13 S2 O3 -175.72(17)
F6 C13 S2 O3 64.03(19)
F4 C13 S2 O3 -55.27(19)
F5 C13 S2 C2 -61.0(2)
F6 C13 S2 C2 178.79(16)
F4 C13 S2 C2 59.5(2)

loop_
_publcif_info_exptl_table_extra_item
sin_theta_over_lambda_max
